data_4309486
loop_
_publ_author_name
'Matthew C. Crowe'
'Ramesh N. Kapoor'
'Francisco Cervantes-Lee'
'Laszlo P\'ark\'any\'i'
'Louis Schulte'
'Keith H. Pannell'
'Jennifer S. Brodbelt'

_publ_section_title
;
Investigating Bidentate and Tridentate Carbamoylmethylphosphine Oxide
Ligand Interactions with Rare-Earth Elements Using Electrospray Ionization
Quadrupole Ion Trap Mass Spectrometry
;
_journal_name_full 'Inorganic Chemistry'
_journal_page_first 6415
_journal_page_last 6424
_journal_paper_doi 10.1021/ic0503028
_journal_volume 44
_journal_year 2005
_chemical_formula_sum 'C40 H65 N2 O3 P'
_chemical_formula_weight 652.91
_chemical_name_common 'Carbamoylmethylphosphine Oxide'
_chemical_name_systematic
; 
 ? 
;
_space_group_IT_number 2
_symmetry_cell_setting triclinic
_symmetry_space_group_name_Hall '-P 1'
_symmetry_space_group_name_H-M 'P -1'
_atom_sites_solution_hydrogens geom
_atom_sites_solution_primary direct
_atom_sites_solution_secondary difmap
_audit_creation_method SHELXL-97
_cell_angle_alpha 104.155(3)
_cell_angle_beta 112.198(3)
_cell_angle_gamma 107.304(3)
_cell_formula_units_Z 2
_cell_length_a 13.251(2)
_cell_length_b 13.426(2)
_cell_length_c 13.845(2)
_cell_measurement_reflns_used 99
_cell_measurement_temperature 123(2)
_cell_measurement_theta_max 25
_cell_measurement_theta_min 3
_cell_volume 1992.0(5)
_computing_cell_refinement 'Bruker SMART V5.625, 2001'
_computing_data_collection 'Bruker SMART V5.625, 2001'
_computing_data_reduction 'Bruker SAINT V5.622, 2001'
_computing_molecular_graphics 'Bruker SHELXTL V6.1012, 2000'
_computing_publication_material 'Bruker SHELXTL V6.1012, 2000'
_computing_structure_refinement 'SHELXL-97 (Sheldrick, 1997)'
_computing_structure_solution 'SHELXS-97 (Sheldrick, 1990)'
_diffrn_ambient_temperature 123(2)
_diffrn_measured_fraction_theta_full 0.735
_diffrn_measured_fraction_theta_max 0.735
_diffrn_measurement_device_type 'CCD area detector'
_diffrn_measurement_method 'phi and omega scans'
_diffrn_radiation_monochromator graphite
_diffrn_radiation_source 'fine-focus sealed tube'
_diffrn_radiation_type MoK\a
_diffrn_radiation_wavelength 0.71073
_diffrn_reflns_av_R_equivalents 0.0409
_diffrn_reflns_av_sigmaI/netI 0.0573
_diffrn_reflns_limit_h_max 17
_diffrn_reflns_limit_h_min -16
_diffrn_reflns_limit_k_max 17
_diffrn_reflns_limit_k_min -17
_diffrn_reflns_limit_l_max 18
_diffrn_reflns_limit_l_min -18
_diffrn_reflns_number 23236
_diffrn_reflns_theta_full 28.42
_diffrn_reflns_theta_max 28.42
_diffrn_reflns_theta_min 1.74
_exptl_absorpt_coefficient_mu 0.105
_exptl_absorpt_correction_T_max 0.9772
_exptl_absorpt_correction_T_min 0.9671
_exptl_absorpt_correction_type 'multi-scan (SADABS)'
_exptl_absorpt_process_details 'Bruker SADABS program (Sheldrick, 2001)'
_exptl_crystal_colour colorless
_exptl_crystal_density_diffrn 1.088
_exptl_crystal_density_method 'not measured'
_exptl_crystal_description prism
_exptl_crystal_F_000 716
_exptl_crystal_size_max 0.32
_exptl_crystal_size_mid 0.26
_exptl_crystal_size_min 0.22
_refine_diff_density_max 0.406
_refine_diff_density_min -0.226
_refine_diff_density_rms 0.055
_refine_ls_extinction_method none
_refine_ls_goodness_of_fit_ref 1.160
_refine_ls_hydrogen_treatment mixed
_refine_ls_matrix_type full
_refine_ls_number_parameters 429
_refine_ls_number_reflns 7378
_refine_ls_number_restraints 0
_refine_ls_restrained_S_all 1.160
_refine_ls_R_factor_all 0.0864
_refine_ls_R_factor_gt 0.0688
_refine_ls_shift/su_max 0.001
_refine_ls_shift/su_mean 0.000
_refine_ls_structure_factor_coef Fsqd
_refine_ls_weighting_details 'calc w=1/[\s^2^(Fo^2^)+(0.0626P)^2^+0.5328P] where P=(Fo^2^+2Fc^2^)/3'
_refine_ls_weighting_scheme calc
_refine_ls_wR_factor_gt 0.1433
_refine_ls_wR_factor_ref 0.1514
_reflns_number_gt 6116
_reflns_number_total 7378
_reflns_threshold_expression >2sigma(I)
_cod_data_source_file ic0503028si20050622_122730.cif
_cod_data_source_block l952rk1m
_cod_original_cell_volume 1992.1(6)
_cod_database_code 4309486

loop_
_symmetry_equiv_pos_as_xyz
'x, y, z'
'-x, -y, -z'

loop_
_atom_site_label
_atom_site_type_symbol
_atom_site_fract_x
_atom_site_fract_y
_atom_site_fract_z
_atom_site_U_iso_or_equiv
_atom_site_adp_type
_atom_site_occupancy
_atom_site_symmetry_multiplicity
_atom_site_calc_flag
_atom_site_refinement_flags
_atom_site_disorder_assembly
_atom_site_disorder_group
P1 P 0.89748(5) 0.77152(4) 0.99398(4) 0.01342(14) Uani 1 1 d . . .
O1 O 0.84494(13) 0.85325(12) 1.01235(13) 0.0202(3) Uani 1 1 d . . .
O2 O 0.99414(13) 0.63398(13) 0.86170(13) 0.0210(3) Uani 1 1 d . . .
O2' O 0.76477(15) 0.69667(14) 0.61597(13) 0.0328(4) Uani 1 1 d . . .
N1 N 0.80018(16) 0.50902(14) 0.73396(15) 0.0185(4) Uani 1 1 d . . .
N1' N 0.93723(16) 0.83692(15) 0.65423(15) 0.0193(4) Uani 1 1 d . . .
C1 C 0.85232(18) 0.71135(16) 0.84135(17) 0.0149(4) Uani 1 1 d . . .
H1 H 0.7627 0.6823 0.7954 0.018 Uiso 1 1 calc R . .
C2 C 0.88630(19) 0.61405(17) 0.81178(17) 0.0159(4) Uani 1 1 d . . .
C3 C 0.8415(2) 0.42035(18) 0.7114(2) 0.0235(5) Uani 1 1 d . . .
H3A H 0.7702 0.3451 0.6683 0.028 Uiso 1 1 calc R . .
H3B H 0.8944 0.4215 0.7852 0.028 Uiso 1 1 calc R . .
C4 C 0.9103(2) 0.4320(2) 0.6448(2) 0.0308(6) Uani 1 1 d . . .
H4 H 0.9834 0.5071 0.6903 0.037 Uiso 1 1 calc R . .
C5 C 0.9537(3) 0.3385(3) 0.6332(3) 0.0454(7) Uani 1 1 d . . .
H5A H 1.0027 0.3428 0.7091 0.068 Uiso 1 1 calc R . .
H5B H 1.0026 0.3488 0.5951 0.068 Uiso 1 1 calc R . .
H5C H 0.8836 0.2637 0.5881 0.068 Uiso 1 1 calc R . .
C6 C 0.8348(3) 0.4310(3) 0.5302(2) 0.0425(7) Uani 1 1 d . . .
H6A H 0.7609 0.3592 0.4849 0.064 Uiso 1 1 calc R . .
H6B H 0.8815 0.4381 0.4896 0.064 Uiso 1 1 calc R . .
H6C H 0.8133 0.4951 0.5419 0.064 Uiso 1 1 calc R . .
C7 C 0.67165(19) 0.48226(18) 0.66686(18) 0.0203(5) Uani 1 1 d . . .
H7A H 0.6352 0.4156 0.5943 0.024 Uiso 1 1 calc R . .
H7B H 0.6666 0.5476 0.6477 0.024 Uiso 1 1 calc R . .
C8 C 0.5968(2) 0.45646(19) 0.7259(2) 0.0237(5) Uani 1 1 d . . .
H8 H 0.6403 0.5193 0.8036 0.028 Uiso 1 1 calc R . .
C9 C 0.4748(2) 0.4560(2) 0.6592(3) 0.0398(7) Uani 1 1 d . . .
H9A H 0.4875 0.5320 0.6601 0.060 Uiso 1 1 calc R . .
H9B H 0.4245 0.4354 0.6943 0.060 Uiso 1 1 calc R . .
H9C H 0.4342 0.4003 0.5802 0.060 Uiso 1 1 calc R . .
C10 C 0.5807(2) 0.3446(2) 0.7398(2) 0.0310(6) Uani 1 1 d . . .
H10D H 0.5347 0.3329 0.7806 0.046 Uiso 1 1 calc R . .
H10E H 0.6603 0.3475 0.7834 0.046 Uiso 1 1 calc R . .
H10F H 0.5368 0.2815 0.6645 0.046 Uiso 1 1 calc R . .
C1' C 0.9146(2) 0.80636(17) 0.81209(18) 0.0187(4) Uani 1 1 d . . .
H2A H 0.9047 0.8748 0.8450 0.022 Uiso 1 1 calc R . .
H2B H 1.0023 0.8267 0.8481 0.022 Uiso 1 1 calc R . .
C2' C 0.8657(2) 0.77415(18) 0.68588(18) 0.0207(5) Uani 1 1 d . . .
C3' C 0.8893(2) 0.8101(2) 0.53176(19) 0.0249(5) Uani 1 1 d . . .
H3'A H 0.8504 0.7263 0.4895 0.030 Uiso 1 1 calc R . .
H3'B H 0.9576 0.8421 0.5180 0.030 Uiso 1 1 calc R . .
C4' C 0.7976(2) 0.8560(2) 0.4841(2) 0.0296(6) Uani 1 1 d . . .
H4' H 0.7249 0.8164 0.4904 0.035 Uiso 1 1 calc R . .
C5' C 0.7584(2) 0.8251(3) 0.3579(2) 0.0431(7) Uani 1 1 d . . .
H5'A H 0.6945 0.8484 0.3245 0.065 Uiso 1 1 calc R . .
H5'B H 0.7276 0.7425 0.3185 0.065 Uiso 1 1 calc R . .
H5'C H 0.8278 0.8645 0.3495 0.065 Uiso 1 1 calc R . .
C6' C 0.8455(3) 0.9835(2) 0.5487(3) 0.0401(7) Uani 1 1 d . . .
H6'A H 0.9183 1.0241 0.5456 0.060 Uiso 1 1 calc R . .
H6'B H 0.8654 1.0001 0.6284 0.060 Uiso 1 1 calc R . .
H6'C H 0.7836 1.0084 0.5139 0.060 Uiso 1 1 calc R . .
C7' C 1.05720(19) 0.93198(18) 0.73519(19) 0.0196(5) Uani 1 1 d . . .
H7'A H 1.0538 0.9750 0.8022 0.023 Uiso 1 1 calc R . .
H7'B H 1.0762 0.9842 0.6985 0.023 Uiso 1 1 calc R . .
C8' C 1.1603(2) 0.8965(2) 0.7770(2) 0.0265(5) Uani 1 1 d . . .
H8' H 1.1453 0.8512 0.8217 0.032 Uiso 1 1 calc R . .
C9' C 1.2789(2) 1.0040(2) 0.8568(2) 0.0324(6) Uani 1 1 d . . .
H9'A H 1.2959 1.0493 0.8144 0.049 Uiso 1 1 calc R . .
H9'B H 1.3449 0.9825 0.8881 0.049 Uiso 1 1 calc R . .
H9'C H 1.2720 1.0491 0.9193 0.049 Uiso 1 1 calc R . .
C10' C 1.1670(3) 0.8228(3) 0.6790(2) 0.0405(7) Uani 1 1 d . . .
H10A H 1.1778 0.8644 0.6318 0.061 Uiso 1 1 calc R . .
H10B H 1.0918 0.7522 0.6325 0.061 Uiso 1 1 calc R . .
H10C H 1.2355 0.8044 0.7095 0.061 Uiso 1 1 calc R . .
C1P C 1.06049(18) 0.84129(16) 1.07854(17) 0.0149(4) Uani 1 1 d . . .
C2P C 1.12166(19) 0.94193(17) 1.07209(18) 0.0186(4) Uani 1 1 d . . .
H2P H 1.0775 0.9665 1.0189 0.022 Uiso 1 1 calc R . .
C3P C 1.24448(19) 1.00619(17) 1.14110(18) 0.0191(4) Uani 1 1 d . . .
H3P H 1.2833 1.0736 1.1336 0.023 Uiso 1 1 calc R . .
C4P C 1.31317(19) 0.97514(18) 1.22137(18) 0.0196(5) Uani 1 1 d . . .
C5P C 1.2516(2) 0.87462(19) 1.2276(2) 0.0249(5) Uani 1 1 d . . .
H5P H 1.2958 0.8507 1.2815 0.030 Uiso 1 1 calc R . .
C6P C 1.1285(2) 0.80892(18) 1.15801(18) 0.0214(5) Uani 1 1 d . . .
H6P H 1.0899 0.7408 1.1645 0.026 Uiso 1 1 calc R . .
C7P C 0.84094(18) 0.65285(17) 1.02842(17) 0.0149(4) Uani 1 1 d . . .
C8P C 0.7562(2) 0.65105(18) 1.06489(18) 0.0196(5) Uani 1 1 d . . .
H8P H 0.7352 0.7131 1.0757 0.023 Uiso 1 1 calc R . .
C9P C 0.7024(2) 0.55952(19) 1.0854(2) 0.0231(5) Uani 1 1 d . . .
H9P H 0.6446 0.5600 1.1101 0.028 Uiso 1 1 calc R . .
C10P C 0.72995(19) 0.46639(18) 1.07112(18) 0.0202(5) Uani 1 1 d . . .
C11P C 0.81746(19) 0.47026(18) 1.03721(18) 0.0185(4) Uani 1 1 d . . .
H11P H 0.8400 0.4091 1.0286 0.022 Uiso 1 1 calc R . .
C12P C 0.87187(19) 0.56153(17) 1.01599(17) 0.0168(4) Uani 1 1 d . . .
H12P H 0.9308 0.5620 0.9927 0.020 Uiso 1 1 calc R . .
C1T C 1.4485(2) 1.0501(2) 1.3026(2) 0.0258(5) Uani 1 1 d . . .
C2T C 1.5186(2) 0.9778(3) 1.3100(3) 0.0445(7) Uani 1 1 d . . .
H2TA H 1.4901 0.9222 1.3392 0.067 Uiso 1 1 calc R . .
H2TB H 1.6051 1.0272 1.3615 0.067 Uiso 1 1 calc R . .
H2TC H 1.5058 0.9376 1.2340 0.067 Uiso 1 1 calc R . .
C3T C 1.5012(2) 1.1411(3) 1.2653(3) 0.0529(9) Uani 1 1 d . . .
H3TA H 1.4895 1.1045 1.1889 0.079 Uiso 1 1 calc R . .
H3TB H 1.5878 1.1865 1.3192 0.079 Uiso 1 1 calc R . .
H3TC H 1.4601 1.1910 1.2638 0.079 Uiso 1 1 calc R . .
C4T C 1.4646(3) 1.1095(3) 1.4205(3) 0.0556(9) Uani 1 1 d . . .
H4TA H 1.4221 1.1582 1.4162 0.083 Uiso 1 1 calc R . .
H4TB H 1.5509 1.1564 1.4749 0.083 Uiso 1 1 calc R . .
H4TC H 1.4310 1.0521 1.4458 0.083 Uiso 1 1 calc R . .
C5T C 0.6679(2) 0.3659(2) 1.0945(2) 0.0261(5) Uani 1 1 d . . .
C6T C 0.5310(2) 0.3286(2) 1.0369(3) 0.0398(7) Uani 1 1 d . . .
H6TA H 0.5144 0.3912 1.0700 0.060 Uiso 1 1 calc R . .
H6TB H 0.4918 0.2620 1.0489 0.060 Uiso 1 1 calc R . .
H6TC H 0.4992 0.3089 0.9549 0.060 Uiso 1 1 calc R . .
C7T C 0.6916(3) 0.2634(2) 1.0507(3) 0.0418(7) Uani 1 1 d . . .
H7TA H 0.6481 0.2001 1.0644 0.063 Uiso 1 1 calc R . .
H7TB H 0.7785 0.2848 1.0911 0.063 Uiso 1 1 calc R . .
H7TC H 0.6633 0.2399 0.9688 0.063 Uiso 1 1 calc R . .
C8T C 0.7182(3) 0.4052(2) 1.2234(2) 0.0399(7) Uani 1 1 d . . .
H8TA H 0.7078 0.4734 1.2530 0.060 Uiso 1 1 calc R . .
H8TB H 0.8044 0.4230 1.2601 0.060 Uiso 1 1 calc R . .
H8TC H 0.6746 0.3443 1.2397 0.060 Uiso 1 1 calc R . .

loop_
_atom_site_aniso_label
_atom_site_aniso_U_11
_atom_site_aniso_U_22
_atom_site_aniso_U_33
_atom_site_aniso_U_23
_atom_site_aniso_U_13
_atom_site_aniso_U_12
P1 0.0143(3) 0.0108(2) 0.0140(3) 0.0061(2) 0.0061(2) 0.0041(2)
O1 0.0235(8) 0.0172(7) 0.0226(8) 0.0093(6) 0.0120(7) 0.0101(7)
O2 0.0161(8) 0.0209(8) 0.0211(8) 0.0065(6) 0.0064(6) 0.0072(6)
O2' 0.0305(10) 0.0248(9) 0.0171(8) 0.0093(7) 0.0014(7) -0.0070(7)
N1 0.0194(9) 0.0127(8) 0.0182(9) 0.0040(7) 0.0079(8) 0.0040(7)
N1' 0.0212(9) 0.0186(9) 0.0158(9) 0.0078(7) 0.0084(8) 0.0058(8)
C1 0.0138(10) 0.0124(9) 0.0125(10) 0.0042(8) 0.0042(8) 0.0021(8)
C2 0.0176(10) 0.0162(10) 0.0137(10) 0.0077(8) 0.0075(8) 0.0058(8)
C3 0.0273(12) 0.0158(11) 0.0237(12) 0.0061(9) 0.0108(10) 0.0082(9)
C4 0.0313(14) 0.0264(13) 0.0266(13) 0.0024(10) 0.0139(11) 0.0096(11)
C5 0.0561(19) 0.0437(17) 0.0391(16) 0.0074(13) 0.0247(15) 0.0304(15)
C6 0.0515(18) 0.0509(18) 0.0294(14) 0.0129(13) 0.0241(14) 0.0241(15)
C7 0.0161(11) 0.0141(10) 0.0161(10) 0.0022(8) 0.0014(9) 0.0002(8)
C8 0.0172(11) 0.0177(11) 0.0215(11) 0.0033(9) 0.0048(9) -0.0005(9)
C9 0.0235(13) 0.0373(15) 0.0481(17) 0.0146(13) 0.0126(13) 0.0088(12)
C10 0.0282(13) 0.0254(12) 0.0282(13) 0.0112(10) 0.0115(11) 0.0007(10)
C1' 0.0222(11) 0.0144(10) 0.0173(10) 0.0073(8) 0.0093(9) 0.0051(9)
C2' 0.0229(11) 0.0168(10) 0.0185(11) 0.0088(9) 0.0070(9) 0.0065(9)
C3' 0.0292(13) 0.0260(12) 0.0167(11) 0.0094(9) 0.0116(10) 0.0072(10)
C4' 0.0238(12) 0.0344(14) 0.0274(13) 0.0211(11) 0.0100(10) 0.0052(11)
C5' 0.0275(14) 0.0547(18) 0.0311(14) 0.0276(14) 0.0057(12) 0.0011(13)
C6' 0.0359(15) 0.0356(15) 0.0471(17) 0.0238(13) 0.0126(13) 0.0178(13)
C7' 0.0214(11) 0.0163(10) 0.0217(11) 0.0094(9) 0.0115(9) 0.0064(9)
C8' 0.0233(12) 0.0286(12) 0.0283(13) 0.0127(10) 0.0124(10) 0.0114(10)
C9' 0.0217(13) 0.0347(14) 0.0337(14) 0.0099(12) 0.0114(11) 0.0092(11)
C10' 0.0376(16) 0.0445(16) 0.0381(15) 0.0094(13) 0.0174(13) 0.0236(14)
C1P 0.0136(10) 0.0113(9) 0.0154(10) 0.0039(8) 0.0052(8) 0.0034(8)
C2P 0.0220(11) 0.0131(10) 0.0177(10) 0.0075(8) 0.0062(9) 0.0075(9)
C3P 0.0192(11) 0.0130(10) 0.0189(11) 0.0062(8) 0.0071(9) 0.0025(8)
C4P 0.0163(11) 0.0189(10) 0.0185(11) 0.0048(9) 0.0065(9) 0.0060(9)
C5P 0.0181(11) 0.0248(12) 0.0257(12) 0.0147(10) 0.0046(10) 0.0061(9)
C6P 0.0196(11) 0.0178(10) 0.0211(11) 0.0109(9) 0.0059(9) 0.0039(9)
C7P 0.0127(10) 0.0153(10) 0.0131(10) 0.0078(8) 0.0037(8) 0.0034(8)
C8P 0.0222(11) 0.0169(10) 0.0219(11) 0.0106(9) 0.0104(9) 0.0095(9)
C9P 0.0191(11) 0.0256(12) 0.0308(13) 0.0156(10) 0.0161(10) 0.0088(10)
C10P 0.0173(11) 0.0191(11) 0.0194(11) 0.0112(9) 0.0050(9) 0.0045(9)
C11P 0.0188(11) 0.0161(10) 0.0180(10) 0.0077(8) 0.0062(9) 0.0075(9)
C12P 0.0160(10) 0.0174(10) 0.0169(10) 0.0090(8) 0.0074(9) 0.0064(8)
C1T 0.0152(11) 0.0236(12) 0.0274(12) 0.0107(10) 0.0030(10) 0.0039(9)
C2T 0.0218(14) 0.0422(16) 0.0574(19) 0.0223(15) 0.0084(13) 0.0116(12)
C3T 0.0204(14) 0.0545(19) 0.067(2) 0.0401(17) 0.0078(14) 0.0007(13)
C4T 0.0303(16) 0.055(2) 0.0342(16) -0.0086(14) 0.0027(13) -0.0005(14)
C5T 0.0212(12) 0.0259(12) 0.0363(14) 0.0216(11) 0.0140(11) 0.0091(10)
C6T 0.0214(13) 0.0356(15) 0.0583(19) 0.0296(14) 0.0149(13) 0.0044(11)
C7T 0.0448(17) 0.0250(13) 0.067(2) 0.0290(14) 0.0338(16) 0.0124(13)
C8T 0.0363(15) 0.0453(16) 0.0454(17) 0.0331(14) 0.0214(14) 0.0128(13)

loop_
_atom_type_symbol
_atom_type_description
_atom_type_scat_dispersion_real
_atom_type_scat_dispersion_imag
_atom_type_scat_source
C C 0.0033 0.0016 'International Tables Vol C Tables 4.2.6.8 and 6.1.1.4'
H H 0.0000 0.0000 'International Tables Vol C Tables 4.2.6.8 and 6.1.1.4'
N N 0.0061 0.0033 'International Tables Vol C Tables 4.2.6.8 and 6.1.1.4'
O O 0.0106 0.0060 'International Tables Vol C Tables 4.2.6.8 and 6.1.1.4'
P P 0.1023 0.0942 'International Tables Vol C Tables 4.2.6.8 and 6.1.1.4'

loop_
_geom_angle_atom_site_label_1
_geom_angle_atom_site_label_2
_geom_angle_atom_site_label_3
_geom_angle
_geom_angle_site_symmetry_1
_geom_angle_site_symmetry_3
_geom_angle_publ_flag
O1 P1 C7P 112.42(9) . . ?
O1 P1 C1P 111.00(9) . . ?
C7P P1 C1P 108.43(9) . . ?
O1 P1 C1 108.31(9) . . ?
C7P P1 C1 106.68(9) . . ?
C1P P1 C1 109.89(9) . . ?
C2 N1 C3 116.48(18) . . ?
C2 N1 C7 123.80(18) . . ?
C3 N1 C7 119.57(17) . . ?
C2' N1' C7' 123.72(18) . . ?
C2' N1' C3' 117.36(18) . . ?
C7' N1' C3' 118.89(17) . . ?
C2 C1 C1' 109.70(17) . . ?
C2 C1 P1 111.76(14) . . ?
C1' C1 P1 108.64(13) . . ?
C2 C1 H1 108.9 . . ?
C1' C1 H1 108.9 . . ?
P1 C1 H1 108.9 . . ?
O2 C2 N1 121.61(19) . . ?
O2 C2 C1 118.02(18) . . ?
N1 C2 C1 120.37(18) . . ?
N1 C3 C4 114.88(19) . . ?
N1 C3 H3A 108.5 . . ?
C4 C3 H3A 108.5 . . ?
N1 C3 H3B 108.5 . . ?
C4 C3 H3B 108.5 . . ?
H3A C3 H3B 107.5 . . ?
C6 C4 C3 111.7(2) . . ?
C6 C4 C5 112.3(2) . . ?
C3 C4 C5 109.3(2) . . ?
C6 C4 H4 107.8 . . ?
C3 C4 H4 107.8 . . ?
C5 C4 H4 107.8 . . ?
C4 C5 H5A 109.5 . . ?
C4 C5 H5B 109.5 . . ?
H5A C5 H5B 109.5 . . ?
C4 C5 H5C 109.5 . . ?
H5A C5 H5C 109.5 . . ?
H5B C5 H5C 109.5 . . ?
C4 C6 H6A 109.5 . . ?
C4 C6 H6B 109.5 . . ?
H6A C6 H6B 109.5 . . ?
C4 C6 H6C 109.5 . . ?
H6A C6 H6C 109.5 . . ?
H6B C6 H6C 109.5 . . ?
N1 C7 C8 114.88(18) . . ?
N1 C7 H7A 108.5 . . ?
C8 C7 H7A 108.5 . . ?
N1 C7 H7B 108.5 . . ?
C8 C7 H7B 108.5 . . ?
H7A C7 H7B 107.5 . . ?
C7 C8 C10 112.3(2) . . ?
C7 C8 C9 109.0(2) . . ?
C10 C8 C9 111.2(2) . . ?
C7 C8 H8 108.1 . . ?
C10 C8 H8 108.1 . . ?
C9 C8 H8 108.1 . . ?
C8 C9 H9A 109.5 . . ?
C8 C9 H9B 109.5 . . ?
H9A C9 H9B 109.5 . . ?
C8 C9 H9C 109.5 . . ?
H9A C9 H9C 109.5 . . ?
H9B C9 H9C 109.5 . . ?
C8 C10 H10D 109.5 . . ?
C8 C10 H10E 109.5 . . ?
H10D C10 H10E 109.5 . . ?
C8 C10 H10F 109.5 . . ?
H10D C10 H10F 109.5 . . ?
H10E C10 H10F 109.5 . . ?
C2' C1' C1 113.52(17) . . ?
C2' C1' H2A 108.9 . . ?
C1 C1' H2A 108.9 . . ?
C2' C1' H2B 108.9 . . ?
C1 C1' H2B 108.9 . . ?
H2A C1' H2B 107.7 . . ?
O2' C2' N1' 122.0(2) . . ?
O2' C2' C1' 121.6(2) . . ?
N1' C2' C1' 116.41(19) . . ?
N1' C3' C4' 114.1(2) . . ?
N1' C3' H3'A 108.7 . . ?
C4' C3' H3'A 108.7 . . ?
N1' C3' H3'B 108.7 . . ?
C4' C3' H3'B 108.7 . . ?
H3'A C3' H3'B 107.6 . . ?
C6' C4' C5' 111.4(2) . . ?
C6' C4' C3' 113.0(2) . . ?
C5' C4' C3' 108.5(2) . . ?
C6' C4' H4' 107.9 . . ?
C5' C4' H4' 107.9 . . ?
C3' C4' H4' 107.9 . . ?
C4' C5' H5'A 109.5 . . ?
C4' C5' H5'B 109.5 . . ?
H5'A C5' H5'B 109.5 . . ?
C4' C5' H5'C 109.5 . . ?
H5'A C5' H5'C 109.5 . . ?
H5'B C5' H5'C 109.5 . . ?
C4' C6' H6'A 109.5 . . ?
C4' C6' H6'B 109.5 . . ?
H6'A C6' H6'B 109.5 . . ?
C4' C6' H6'C 109.5 . . ?
H6'A C6' H6'C 109.5 . . ?
H6'B C6' H6'C 109.5 . . ?
N1' C7' C8' 114.74(18) . . ?
N1' C7' H7'A 108.6 . . ?
C8' C7' H7'A 108.6 . . ?
N1' C7' H7'B 108.6 . . ?
C8' C7' H7'B 108.6 . . ?
H7'A C7' H7'B 107.6 . . ?
C10' C8' C9' 111.5(2) . . ?
C10' C8' C7' 112.3(2) . . ?
C9' C8' C7' 108.6(2) . . ?
C10' C8' H8' 108.1 . . ?
C9' C8' H8' 108.1 . . ?
C7' C8' H8' 108.1 . . ?
C8' C9' H9'A 109.5 . . ?
C8' C9' H9'B 109.5 . . ?
H9'A C9' H9'B 109.5 . . ?
C8' C9' H9'C 109.5 . . ?
H9'A C9' H9'C 109.5 . . ?
H9'B C9' H9'C 109.5 . . ?
C8' C10' H10A 109.5 . . ?
C8' C10' H10B 109.5 . . ?
H10A C10' H10B 109.5 . . ?
C8' C10' H10C 109.5 . . ?
H10A C10' H10C 109.5 . . ?
H10B C10' H10C 109.5 . . ?
C6P C1P C2P 117.37(19) . . ?
C6P C1P P1 124.78(16) . . ?
C2P C1P P1 117.51(15) . . ?
C3P C2P C1P 121.44(19) . . ?
C3P C2P H2P 119.3 . . ?
C1P C2P H2P 119.3 . . ?
C2P C3P C4P 121.7(2) . . ?
C2P C3P H3P 119.2 . . ?
C4P C3P H3P 119.2 . . ?
C3P C4P C5P 116.6(2) . . ?
C3P C4P C1T 121.7(2) . . ?
C5P C4P C1T 121.6(2) . . ?
C6P C5P C4P 122.1(2) . . ?
C6P C5P H5P 118.9 . . ?
C4P C5P H5P 118.9 . . ?
C5P C6P C1P 120.7(2) . . ?
C5P C6P H6P 119.6 . . ?
C1P C6P H6P 119.6 . . ?
C8P C7P C12P 118.43(19) . . ?
C8P C7P P1 116.69(16) . . ?
C12P C7P P1 124.81(16) . . ?
C9P C8P C7P 120.3(2) . . ?
C9P C8P H8P 119.9 . . ?
C7P C8P H8P 119.9 . . ?
C8P C9P C10P 122.2(2) . . ?
C8P C9P H9P 118.9 . . ?
C10P C9P H9P 118.9 . . ?
C9P C10P C11P 117.09(19) . . ?
C9P C10P C5T 120.7(2) . . ?
C11P C10P C5T 122.2(2) . . ?
C12P C11P C10P 121.3(2) . . ?
C12P C11P H11P 119.4 . . ?
C10P C11P H11P 119.4 . . ?
C11P C12P C7P 120.7(2) . . ?
C11P C12P H12P 119.7 . . ?
C7P C12P H12P 119.7 . . ?
C3T C1T C2T 108.2(2) . . ?
C3T C1T C4P 112.2(2) . . ?
C2T C1T C4P 110.6(2) . . ?
C3T C1T C4T 108.4(2) . . ?
C2T C1T C4T 109.6(2) . . ?
C4P C1T C4T 107.7(2) . . ?
C1T C2T H2TA 109.5 . . ?
C1T C2T H2TB 109.5 . . ?
H2TA C2T H2TB 109.5 . . ?
C1T C2T H2TC 109.5 . . ?
H2TA C2T H2TC 109.5 . . ?
H2TB C2T H2TC 109.5 . . ?
C1T C3T H3TA 109.5 . . ?
C1T C3T H3TB 109.5 . . ?
H3TA C3T H3TB 109.5 . . ?
C1T C3T H3TC 109.5 . . ?
H3TA C3T H3TC 109.5 . . ?
H3TB C3T H3TC 109.5 . . ?
C1T C4T H4TA 109.5 . . ?
C1T C4T H4TB 109.5 . . ?
H4TA C4T H4TB 109.5 . . ?
C1T C4T H4TC 109.5 . . ?
H4TA C4T H4TC 109.5 . . ?
H4TB C4T H4TC 109.5 . . ?
C8T C5T C6T 109.1(2) . . ?
C8T C5T C7T 108.8(2) . . ?
C6T C5T C7T 108.8(2) . . ?
C8T C5T C10P 108.2(2) . . ?
C6T C5T C10P 110.10(19) . . ?
C7T C5T C10P 111.8(2) . . ?
C5T C6T H6TA 109.5 . . ?
C5T C6T H6TB 109.5 . . ?
H6TA C6T H6TB 109.5 . . ?
C5T C6T H6TC 109.5 . . ?
H6TA C6T H6TC 109.5 . . ?
H6TB C6T H6TC 109.5 . . ?
C5T C7T H7TA 109.5 . . ?
C5T C7T H7TB 109.5 . . ?
H7TA C7T H7TB 109.5 . . ?
C5T C7T H7TC 109.5 . . ?
H7TA C7T H7TC 109.5 . . ?
H7TB C7T H7TC 109.5 . . ?
C5T C8T H8TA 109.5 . . ?
C5T C8T H8TB 109.5 . . ?
H8TA C8T H8TB 109.5 . . ?
C5T C8T H8TC 109.5 . . ?
H8TA C8T H8TC 109.5 . . ?
H8TB C8T H8TC 109.5 . . ?

loop_
_geom_bond_atom_site_label_1
_geom_bond_atom_site_label_2
_geom_bond_distance
_geom_bond_site_symmetry_2
_geom_bond_publ_flag
P1 O1 1.4850(16) . ?
P1 C7P 1.805(2) . ?
P1 C1P 1.806(2) . ?
P1 C1 1.843(2) . ?
O2 C2 1.236(2) . ?
O2' C2' 1.228(3) . ?
N1 C2 1.350(3) . ?
N1 C3 1.466(3) . ?
N1 C7 1.473(3) . ?
N1' C2' 1.349(3) . ?
N1' C7' 1.470(3) . ?
N1' C3' 1.470(3) . ?
C1 C2 1.518(3) . ?
C1 C1' 1.533(3) . ?
C1 H1 1.0000 . ?
C3 C4 1.525(3) . ?
C3 H3A 0.9900 . ?
C3 H3B 0.9900 . ?
C4 C6 1.518(4) . ?
C4 C5 1.527(4) . ?
C4 H4 1.0000 . ?
C5 H5A 0.9800 . ?
C5 H5B 0.9800 . ?
C5 H5C 0.9800 . ?
C6 H6A 0.9800 . ?
C6 H6B 0.9800 . ?
C6 H6C 0.9800 . ?
C7 C8 1.522(3) . ?
C7 H7A 0.9900 . ?
C7 H7B 0.9900 . ?
C8 C10 1.523(3) . ?
C8 C9 1.526(3) . ?
C8 H8 1.0000 . ?
C9 H9A 0.9800 . ?
C9 H9B 0.9800 . ?
C9 H9C 0.9800 . ?
C10 H10D 0.9800 . ?
C10 H10E 0.9800 . ?
C10 H10F 0.9800 . ?
C1' C2' 1.506(3) . ?
C1' H2A 0.9900 . ?
C1' H2B 0.9900 . ?
C3' C4' 1.526(3) . ?
C3' H3'A 0.9900 . ?
C3' H3'B 0.9900 . ?
C4' C6' 1.519(4) . ?
C4' C5' 1.525(4) . ?
C4' H4' 1.0000 . ?
C5' H5'A 0.9800 . ?
C5' H5'B 0.9800 . ?
C5' H5'C 0.9800 . ?
C6' H6'A 0.9800 . ?
C6' H6'B 0.9800 . ?
C6' H6'C 0.9800 . ?
C7' C8' 1.534(3) . ?
C7' H7'A 0.9900 . ?
C7' H7'B 0.9900 . ?
C8' C10' 1.521(4) . ?
C8' C9' 1.527(3) . ?
C8' H8' 1.0000 . ?
C9' H9'A 0.9800 . ?
C9' H9'B 0.9800 . ?
C9' H9'C 0.9800 . ?
C10' H10A 0.9800 . ?
C10' H10B 0.9800 . ?
C10' H10C 0.9800 . ?
C1P C6P 1.389(3) . ?
C1P C2P 1.397(3) . ?
C2P C3P 1.376(3) . ?
C2P H2P 0.9500 . ?
C3P C4P 1.388(3) . ?
C3P H3P 0.9500 . ?
C4P C5P 1.397(3) . ?
C4P C1T 1.531(3) . ?
C5P C6P 1.381(3) . ?
C5P H5P 0.9500 . ?
C6P H6P 0.9500 . ?
C7P C8P 1.392(3) . ?
C7P C12P 1.396(3) . ?
C8P C9P 1.379(3) . ?
C8P H8P 0.9500 . ?
C9P C10P 1.393(3) . ?
C9P H9P 0.9500 . ?
C10P C11P 1.398(3) . ?
C10P C5T 1.535(3) . ?
C11P C12P 1.385(3) . ?
C11P H11P 0.9500 . ?
C12P H12P 0.9500 . ?
C1T C3T 1.524(4) . ?
C1T C2T 1.526(4) . ?
C1T C4T 1.531(4) . ?
C2T H2TA 0.9800 . ?
C2T H2TB 0.9800 . ?
C2T H2TC 0.9800 . ?
C3T H3TA 0.9800 . ?
C3T H3TB 0.9800 . ?
C3T H3TC 0.9800 . ?
C4T H4TA 0.9800 . ?
C4T H4TB 0.9800 . ?
C4T H4TC 0.9800 . ?
C5T C8T 1.530(4) . ?
C5T C6T 1.533(3) . ?
C5T C7T 1.533(4) . ?
C6T H6TA 0.9800 . ?
C6T H6TB 0.9800 . ?
C6T H6TC 0.9800 . ?
C7T H7TA 0.9800 . ?
C7T H7TB 0.9800 . ?
C7T H7TC 0.9800 . ?
C8T H8TA 0.9800 . ?
C8T H8TB 0.9800 . ?
C8T H8TC 0.9800 . ?

loop_
_geom_torsion_atom_site_label_1
_geom_torsion_atom_site_label_2
_geom_torsion_atom_site_label_3
_geom_torsion_atom_site_label_4
_geom_torsion
_geom_torsion_site_symmetry_1
_geom_torsion_site_symmetry_2
_geom_torsion_site_symmetry_3
_geom_torsion_site_symmetry_4
_geom_torsion_publ_flag
O1 P1 C1 C2 -171.50(14) . . . . ?
C7P P1 C1 C2 -50.26(17) . . . . ?
C1P P1 C1 C2 67.09(16) . . . . ?
O1 P1 C1 C1' 67.32(16) . . . . ?
C7P P1 C1 C1' -171.44(14) . . . . ?
C1P P1 C1 C1' -54.09(16) . . . . ?
C3 N1 C2 O2 -0.4(3) . . . . ?
C7 N1 C2 O2 -176.01(19) . . . . ?
C3 N1 C2 C1 -179.69(18) . . . . ?
C7 N1 C2 C1 4.7(3) . . . . ?
C1' C1 C2 O2 61.7(2) . . . . ?
P1 C1 C2 O2 -58.9(2) . . . . ?
C1' C1 C2 N1 -119.0(2) . . . . ?
P1 C1 C2 N1 120.47(18) . . . . ?
C2 N1 C3 C4 -71.8(3) . . . . ?
C7 N1 C3 C4 104.0(2) . . . . ?
N1 C3 C4 C6 -58.2(3) . . . . ?
N1 C3 C4 C5 176.9(2) . . . . ?
C2 N1 C7 C8 -85.0(2) . . . . ?
C3 N1 C7 C8 99.5(2) . . . . ?
N1 C7 C8 C10 -68.4(2) . . . . ?
N1 C7 C8 C9 167.84(19) . . . . ?
C2 C1 C1' C2' 69.3(2) . . . . ?
P1 C1 C1' C2' -168.26(15) . . . . ?
C7' N1' C2' O2' 178.5(2) . . . . ?
C3' N1' C2' O2' 0.7(3) . . . . ?
C7' N1' C2' C1' 0.3(3) . . . . ?
C3' N1' C2' C1' -177.51(19) . . . . ?
C1 C1' C2' O2' 21.1(3) . . . . ?
C1 C1' C2' N1' -160.62(19) . . . . ?
C2' N1' C3' C4' 77.5(3) . . . . ?
C7' N1' C3' C4' -100.4(2) . . . . ?
N1' C3' C4' C6' 54.4(3) . . . . ?
N1' C3' C4' C5' 178.43(19) . . . . ?
C2' N1' C7' C8' 82.7(3) . . . . ?
C3' N1' C7' C8' -99.6(2) . . . . ?
N1' C7' C8' C10' 54.5(3) . . . . ?
N1' C7' C8' C9' 178.19(19) . . . . ?
O1 P1 C1P C6P 122.61(19) . . . . ?
C7P P1 C1P C6P -1.3(2) . . . . ?
C1 P1 C1P C6P -117.61(19) . . . . ?
O1 P1 C1P C2P -50.49(19) . . . . ?
C7P P1 C1P C2P -174.45(16) . . . . ?
C1 P1 C1P C2P 69.29(19) . . . . ?
C6P C1P C2P C3P 0.4(3) . . . . ?
P1 C1P C2P C3P 174.03(17) . . . . ?
C1P C2P C3P C4P -0.9(3) . . . . ?
C2P C3P C4P C5P 0.7(3) . . . . ?
C2P C3P C4P C1T -176.6(2) . . . . ?
C3P C4P C5P C6P -0.1(3) . . . . ?
C1T C4P C5P C6P 177.2(2) . . . . ?
C4P C5P C6P C1P -0.4(4) . . . . ?
C2P C1P C6P C5P 0.2(3) . . . . ?
P1 C1P C6P C5P -172.89(18) . . . . ?
O1 P1 C7P C8P 1.08(19) . . . . ?
C1P P1 C7P C8P 124.18(17) . . . . ?
C1 P1 C7P C8P -117.51(17) . . . . ?
O1 P1 C7P C12P 177.96(17) . . . . ?
C1P P1 C7P C12P -58.9(2) . . . . ?
C1 P1 C7P C12P 59.4(2) . . . . ?
C12P C7P C8P C9P -1.5(3) . . . . ?
P1 C7P C8P C9P 175.57(17) . . . . ?
C7P C8P C9P C10P 0.1(3) . . . . ?
C8P C9P C10P C11P 1.4(3) . . . . ?
C8P C9P C10P C5T -179.8(2) . . . . ?
C9P C10P C11P C12P -1.6(3) . . . . ?
C5T C10P C11P C12P 179.7(2) . . . . ?
C10P C11P C12P C7P 0.3(3) . . . . ?
C8P C7P C12P C11P 1.3(3) . . . . ?
P1 C7P C12P C11P -175.50(16) . . . . ?
C3P C4P C1T C3T -14.4(3) . . . . ?
C5P C4P C1T C3T 168.5(2) . . . . ?
C3P C4P C1T C2T -135.3(2) . . . . ?
C5P C4P C1T C2T 47.6(3) . . . . ?
C3P C4P C1T C4T 104.9(3) . . . . ?
C5P C4P C1T C4T -72.2(3) . . . . ?
C9P C10P C5T C8T -71.8(3) . . . . ?
C11P C10P C5T C8T 106.9(3) . . . . ?
C9P C10P C5T C6T 47.4(3) . . . . ?
C11P C10P C5T C6T -134.0(2) . . . . ?
C9P C10P C5T C7T 168.4(2) . . . . ?
C11P C10P C5T C7T -12.9(3) . . . . ?
